data_2226731
loop_
_publ_author_name
'H\"okelek, Tuncer'
'S\"uzen, Yasemin'
'Tercan, Bar\?i\,s'
'Aybirdi, \"Ozg\"ur'
'Necefo\(glu, Hacali'

_publ_section_title
;
 Bis[\m-4-(dimethylamino)benzoato]-\k^3^<i>O</i>,<i>O</i>':<i>O</i>;\k^3^<i>O</i>:<i>O</i>,<i>O</i>'-bis{aqua[4-(dimethylamino)benzoato-\k^2^<i>O</i>,<i>O</i>'](nicotinamide-\k<i>N</i>^1^)cadmium(II)}
;
_journal_coeditor_code XU2771
_journal_issue 7
_journal_name_full 'Acta Crystallographica Section E'
_journal_page_first m782
_journal_page_last m783
_journal_paper_doi 10.1107/S160053681002163X
_journal_volume 66
_journal_year 2010
_chemical_formula_iupac '[Cd2 (C9 H10 N O2)4 (C6 H6 N2 O)2 (H2 O)2]'
_chemical_formula_moiety 'C48 H56 Cd2 N8 O12'
_chemical_formula_sum 'C48 H56 Cd2 N8 O12'
_chemical_formula_weight 1161.83
_chemical_name_systematic
;
Bis[\m-4-(dimethylamino)benzoato]-
\k^3^<i>O</i>,<i>O</i>':<i>O</i>;\k^3^<i>O</i>:<i>O</i>,<i>O</i>'-bis{aqua[4-
(dimethylamino)benzoato-\k^2^<i>O</i>,<i>O</i>'](nicotinamide-
\k<i>N</i>^1^)cadmium(II)}
;
_space_group_IT_number 2
_symmetry_cell_setting triclinic
_symmetry_space_group_name_Hall '-P 1'
_symmetry_space_group_name_H-M 'P -1'
_atom_sites_solution_hydrogens geom
_atom_sites_solution_primary direct
_atom_sites_solution_secondary difmap
_audit_creation_method SHELXL-97
_cell_angle_alpha 74.102(3)
_cell_angle_beta 79.479(3)
_cell_angle_gamma 66.547(2)
_cell_formula_units_Z 1
_cell_length_a 9.5453(2)
_cell_length_b 10.2372(2)
_cell_length_c 13.5697(3)
_cell_measurement_reflns_used 9880
_cell_measurement_temperature 100(2)
_cell_measurement_theta_max 28.47
_cell_measurement_theta_min 2.42
_cell_volume 1165.85(5)
_computing_cell_refinement 'SAINT (Bruker, 2007)'
_computing_data_collection 'APEX2 (Bruker, 2007)'
_computing_data_reduction 'SAINT (Bruker, 2007)'
_computing_molecular_graphics 'Mercury (Macrae <i>et al.</i>,  2006)'
_computing_publication_material 'WinGX (Farrugia, 1999) and PLATON (Spek, 2009)'
_computing_structure_refinement 'SHELXL97 (Sheldrick, 2008)'
_computing_structure_solution 'SHELXS97 (Sheldrick, 2008)'
_diffrn_ambient_temperature 100(2)
_diffrn_measured_fraction_theta_full 0.991
_diffrn_measured_fraction_theta_max 0.991
_diffrn_measurement_device_type 'Bruker Kappa APEXII CCD area-detector diffractometer'
_diffrn_measurement_method '\f and \w scans'
_diffrn_radiation_monochromator graphite
_diffrn_radiation_source 'fine-focus sealed tube'
_diffrn_radiation_type MoK\a
_diffrn_radiation_wavelength 0.71073
_diffrn_reflns_av_R_equivalents 0.0259
_diffrn_reflns_av_sigmaI/netI 0.0235
_diffrn_reflns_limit_h_max 12
_diffrn_reflns_limit_h_min -12
_diffrn_reflns_limit_k_max 13
_diffrn_reflns_limit_k_min -13
_diffrn_reflns_limit_l_max 18
_diffrn_reflns_limit_l_min -18
_diffrn_reflns_number 21249
_diffrn_reflns_theta_full 28.49
_diffrn_reflns_theta_max 28.49
_diffrn_reflns_theta_min 1.57
_diffrn_standards_number 0
_exptl_absorpt_coefficient_mu 0.986
_exptl_absorpt_correction_T_max 0.8792
_exptl_absorpt_correction_T_min 0.7518
_exptl_absorpt_correction_type multi-scan
_exptl_absorpt_process_details '(SADABS; Bruker, 2005)'
_exptl_crystal_colour colorless
_exptl_crystal_density_diffrn 1.655
_exptl_crystal_density_method 'not measured'
_exptl_crystal_description block
_exptl_crystal_F_000 592
_exptl_crystal_size_max 0.36
_exptl_crystal_size_mid 0.24
_exptl_crystal_size_min 0.13
_refine_diff_density_max 0.665
_refine_diff_density_min -0.493
_refine_ls_extinction_method none
_refine_ls_goodness_of_fit_ref 1.059
_refine_ls_hydrogen_treatment mixed
_refine_ls_matrix_type full
_refine_ls_number_parameters 328
_refine_ls_number_reflns 5862
_refine_ls_number_restraints 0
_refine_ls_restrained_S_all 1.059
_refine_ls_R_factor_all 0.0240
_refine_ls_R_factor_gt 0.0218
_refine_ls_shift/su_max 0.000
_refine_ls_shift/su_mean 0.000
_refine_ls_structure_factor_coef Fsqd
_refine_ls_weighting_details 'calc w=1/[\s^2^(Fo^2^)+(0.0271P)^2^+0.7237P] where P=(Fo^2^+2Fc^2^)/3'
_refine_ls_weighting_scheme calc
_refine_ls_wR_factor_gt 0.0550
_refine_ls_wR_factor_ref 0.0564
_reflns_number_gt 5498
_reflns_number_total 5862
_reflns_threshold_expression I>2\s(I)
_cod_data_source_file xu2771.cif
_cod_data_source_block I
_cod_database_code 2226731
_cod_database_fobs_code 2226731

loop_
_symmetry_equiv_pos_as_xyz
'x, y, z'
'-x, -y, -z'

loop_
_atom_site_type_symbol
_atom_site_label
_atom_site_fract_x
_atom_site_fract_y
_atom_site_fract_z
_atom_site_U_iso_or_equiv
_atom_site_adp_type
_atom_site_calc_flag
_atom_site_refinement_flags
_atom_site_occupancy
_atom_site_disorder_assembly
_atom_site_disorder_group
Cd Cd1 0.180220(12) 0.040917(12) 0.492667(9) 0.01404(4) Uani d . 1 . .
O O1 0.10108(14) 0.14484(13) 0.63748(9) 0.0207(2) Uani d . 1 . .
O O2 0.33823(14) -0.01006(15) 0.62185(10) 0.0221(3) Uani d . 1 . .
O O3 0.02478(14) 0.30555(14) 0.40644(10) 0.0212(2) Uani d . 1 . .
O O4 -0.02665(13) 0.11559(13) 0.40059(9) 0.0189(2) Uani d . 1 . .
O O5 0.35463(15) -0.60232(14) 0.34334(13) 0.0320(3) Uani d . 1 . .
O O6 0.34839(15) 0.12770(14) 0.37393(10) 0.0208(3) Uani d . 1 . .
H H61 0.438(3) 0.091(3) 0.374(2) 0.039(7) Uiso d . 1 . .
H H62 0.331(3) 0.215(3) 0.364(2) 0.042(7) Uiso d . 1 . .
N N1 0.2767(2) -0.0371(2) 1.10325(13) 0.0338(4) Uani d . 1 . .
N N2 -0.2931(2) 0.5498(2) -0.01791(15) 0.0481(6) Uani d . 1 . .
N N3 0.32213(15) -0.17835(15) 0.44145(11) 0.0161(3) Uani d . 1 . .
N N4 0.12133(18) -0.45388(19) 0.38859(17) 0.0367(5) Uani d . 1 . .
H H4A 0.0796 -0.5110 0.3814 0.044 Uiso calc R 1 . .
H H4B 0.0655 -0.3738 0.4075 0.044 Uiso calc R 1 . .
C C1 0.22674(19) 0.06515(18) 0.67584(13) 0.0172(3) Uani d . 1 . .
C C2 0.24275(19) 0.04966(19) 0.78525(13) 0.0188(3) Uani d . 1 . .
C C3 0.1236(2) 0.1251(2) 0.84793(15) 0.0297(4) Uani d . 1 . .
H H3 0.0358 0.1959 0.8188 0.036 Uiso calc R 1 . .
C C4 0.1318(2) 0.0978(3) 0.95279(15) 0.0358(5) Uani d . 1 . .
H H4 0.0498 0.1506 0.9925 0.043 Uiso calc R 1 . .
C C5 0.2614(2) -0.0079(2) 1.00013(14) 0.0241(4) Uani d . 1 . .
C C6 0.3803(2) -0.0844(3) 0.93693(17) 0.0432(6) Uani d . 1 . .
H H6 0.4680 -0.1559 0.9658 0.052 Uiso calc R 1 . .
C C7 0.3707(2) -0.0565(3) 0.83278(17) 0.0414(6) Uani d . 1 . .
H H7 0.4520 -0.1101 0.7930 0.050 Uiso calc R 1 . .
C C8 0.1518(3) 0.0277(3) 1.17494(18) 0.0522(7) Uani d . 1 . .
H H8A 0.1926 0.0409 1.2296 0.078 Uiso calc R 1 . .
H H8B 0.0955 -0.0355 1.2029 0.078 Uiso calc R 1 . .
H H8C 0.0849 0.1207 1.1397 0.078 Uiso calc R 1 . .
C C9 0.4091(3) -0.1524(3) 1.14836(17) 0.0412(5) Uani d . 1 . .
H H9A 0.4063 -0.1499 1.2189 0.062 Uiso calc R 1 . .
H H9B 0.5002 -0.1395 1.1114 0.062 Uiso calc R 1 . .
H H9C 0.4092 -0.2449 1.1449 0.062 Uiso calc R 1 . .
C C10 -0.04015(17) 0.25041(18) 0.36627(13) 0.0164(3) Uani d . 1 . .
C C11 -0.12533(19) 0.33661(18) 0.27396(13) 0.0188(3) Uani d . 1 . .
C C12 -0.1946(2) 0.2771(2) 0.22633(16) 0.0303(4) Uani d . 1 . .
H H12 -0.2022 0.1873 0.2590 0.036 Uiso calc R 1 . .
C C13 -0.2528(3) 0.3473(3) 0.13181(18) 0.0400(5) Uani d . 1 . .
H H13 -0.2986 0.3040 0.1022 0.048 Uiso calc R 1 . .
C C14 -0.2439(2) 0.4826(3) 0.07997(16) 0.0353(5) Uani d . 1 . .
C C15 -0.1832(2) 0.5474(2) 0.13103(16) 0.0316(4) Uani d . 1 . .
H H15 -0.1824 0.6404 0.1010 0.038 Uiso calc R 1 . .
C C16 -0.1245(2) 0.4756(2) 0.22524(14) 0.0231(4) Uani d . 1 . .
H H16 -0.0835 0.5207 0.2569 0.028 Uiso calc R 1 . .
C C17 -0.2400(3) 0.6651(4) -0.07824(19) 0.0612(9) Uani d . 1 . .
H H17A -0.2756 0.6970 -0.1457 0.092 Uiso calc R 1 . .
H H17B -0.1300 0.6285 -0.0838 0.092 Uiso calc R 1 . .
H H17C -0.2792 0.7458 -0.0451 0.092 Uiso calc R 1 . .
C C18 -0.3162(4) 0.4603(4) -0.0761(2) 0.0700(11) Uani d . 1 . .
H H18A -0.3484 0.5187 -0.1424 0.105 Uiso calc R 1 . .
H H18B -0.3935 0.4231 -0.0396 0.105 Uiso calc R 1 . .
H H18C -0.2219 0.3802 -0.0846 0.105 Uiso calc R 1 . .
C C19 0.25695(18) -0.26001(17) 0.41870(12) 0.0158(3) Uani d . 1 . .
H H19 0.1506 -0.2288 0.4251 0.019 Uiso calc R 1 . .
C C20 0.34143(18) -0.38911(17) 0.38596(13) 0.0160(3) Uani d . 1 . .
C C21 0.50027(19) -0.43196(18) 0.37210(14) 0.0192(3) Uani d . 1 . .
H H21 0.5599 -0.5158 0.3479 0.023 Uiso calc R 1 . .
C C22 0.56831(19) -0.34787(18) 0.39492(14) 0.0200(3) Uani d . 1 . .
H H22 0.6742 -0.3742 0.3861 0.024 Uiso calc R 1 . .
C C23 0.47585(18) -0.22380(18) 0.43116(13) 0.0183(3) Uani d . 1 . .
H H23 0.5221 -0.1699 0.4491 0.022 Uiso calc R 1 . .
C C24 0.27089(19) -0.48910(18) 0.37050(13) 0.0180(3) Uani d . 1 . .

loop_
_atom_site_aniso_label
_atom_site_aniso_U_11
_atom_site_aniso_U_22
_atom_site_aniso_U_33
_atom_site_aniso_U_12
_atom_site_aniso_U_13
_atom_site_aniso_U_23
Cd1 0.00975(6) 0.01423(6) 0.01936(7) -0.00424(4) -0.00041(4) -0.00645(4)
O1 0.0180(6) 0.0199(6) 0.0216(6) -0.0039(5) -0.0013(5) -0.0055(5)
O2 0.0146(6) 0.0317(7) 0.0235(6) -0.0076(5) 0.0011(5) -0.0147(5)
O3 0.0175(6) 0.0234(6) 0.0251(6) -0.0106(5) -0.0027(5) -0.0038(5)
O4 0.0146(5) 0.0156(5) 0.0242(6) -0.0040(4) -0.0016(5) -0.0032(5)
O5 0.0226(7) 0.0207(6) 0.0575(10) -0.0107(5) 0.0111(6) -0.0216(6)
O6 0.0140(6) 0.0149(6) 0.0319(7) -0.0055(5) 0.0024(5) -0.0054(5)
N1 0.0317(9) 0.0417(10) 0.0189(8) -0.0081(8) 0.0012(7) -0.0031(7)
N2 0.0338(10) 0.0590(14) 0.0280(10) 0.0090(9) -0.0135(8) -0.0055(9)
N3 0.0130(6) 0.0142(6) 0.0208(7) -0.0052(5) 0.0000(5) -0.0043(5)
N4 0.0140(7) 0.0274(8) 0.0800(14) -0.0064(6) 0.0000(8) -0.0343(9)
C1 0.0168(7) 0.0183(7) 0.0206(8) -0.0100(6) 0.0016(6) -0.0075(6)
C2 0.0173(8) 0.0225(8) 0.0199(8) -0.0098(7) 0.0013(6) -0.0077(6)
C3 0.0241(9) 0.0290(10) 0.0219(9) 0.0031(8) 0.0010(7) -0.0050(7)
C4 0.0273(10) 0.0416(12) 0.0205(9) 0.0025(9) 0.0055(8) -0.0067(8)
C5 0.0227(9) 0.0290(9) 0.0204(8) -0.0116(7) 0.0015(7) -0.0040(7)
C6 0.0231(10) 0.0654(16) 0.0308(11) 0.0066(10) -0.0103(8) -0.0243(11)
C7 0.0182(9) 0.0676(16) 0.0304(11) 0.0054(10) -0.0056(8) -0.0284(11)
C8 0.0413(14) 0.0785(19) 0.0211(10) -0.0141(13) 0.0112(9) -0.0075(11)
C9 0.0452(13) 0.0485(13) 0.0272(10) -0.0092(11) -0.0155(9) -0.0083(10)
C10 0.0094(7) 0.0177(7) 0.0194(8) -0.0030(6) 0.0010(6) -0.0045(6)
C11 0.0132(7) 0.0172(7) 0.0217(8) 0.0000(6) -0.0023(6) -0.0054(6)
C12 0.0327(10) 0.0223(9) 0.0367(11) -0.0064(8) -0.0141(8) -0.0060(8)
C13 0.0404(12) 0.0380(12) 0.0417(12) -0.0030(10) -0.0223(10) -0.0141(10)
C14 0.0227(9) 0.0399(11) 0.0263(10) 0.0078(8) -0.0082(8) -0.0061(8)
C15 0.0222(9) 0.0298(10) 0.0290(10) -0.0014(8) -0.0015(8) 0.0023(8)
C16 0.0169(8) 0.0226(8) 0.0262(9) -0.0050(7) -0.0004(7) -0.0039(7)
C17 0.0276(12) 0.083(2) 0.0278(12) 0.0100(12) -0.0016(9) 0.0126(12)
C18 0.0556(17) 0.085(2) 0.0421(15) 0.0227(16) -0.0289(13) -0.0291(15)
C19 0.0124(7) 0.0151(7) 0.0199(8) -0.0058(6) 0.0002(6) -0.0040(6)
C20 0.0143(7) 0.0138(7) 0.0199(8) -0.0053(6) -0.0002(6) -0.0043(6)
C21 0.0136(7) 0.0155(7) 0.0257(8) -0.0032(6) 0.0017(6) -0.0058(6)
C22 0.0106(7) 0.0176(8) 0.0293(9) -0.0042(6) 0.0002(6) -0.0038(7)
C23 0.0139(7) 0.0169(7) 0.0248(8) -0.0072(6) -0.0011(6) -0.0038(6)
C24 0.0164(7) 0.0141(7) 0.0236(8) -0.0057(6) -0.0010(6) -0.0045(6)

loop_
_atom_type_symbol
_atom_type_description
_atom_type_scat_dispersion_real
_atom_type_scat_dispersion_imag
_atom_type_scat_source
C C 0.0030 0.0020 'International Tables Vol C Tables 4.2.6.8 and 6.1.1.4'
H H 0.0000 0.0000 'International Tables Vol C Tables 4.2.6.8 and 6.1.1.4'
Cd Cd -0.8080 1.2020 'International Tables Vol C Tables 4.2.6.8 and 6.1.1.4'
N N 0.0060 0.0030 'International Tables Vol C Tables 4.2.6.8 and 6.1.1.4'
O O 0.0110 0.0060 'International Tables Vol C Tables 4.2.6.8 and 6.1.1.4'

loop_
_geom_angle_atom_site_label_1
_geom_angle_atom_site_label_2
_geom_angle_atom_site_label_3
_geom_angle_site_symmetry_1
_geom_angle_site_symmetry_3
_geom_angle
_geom_angle_publ_flag
O1 Cd1 O3 . . 80.40(4) ?
O1 Cd1 O4 . 2_556 81.03(4) ?
O1 Cd1 C1 . . 27.90(5) ?
O2 Cd1 O1 . . 55.96(4) ?
O2 Cd1 O3 . . 121.05(4) ?
O2 Cd1 O4 . 2_556 95.15(4) ?
O2 Cd1 C1 . . 28.30(5) ?
O3 Cd1 O4 . 2_556 116.80(4) ?
O3 Cd1 C1 . . 103.06(5) ?
O4 Cd1 O1 . . 108.51(4) ?
O4 Cd1 O2 . . 163.91(4) ?
O4 Cd1 O3 . . 53.78(4) ?
O4 Cd1 O4 . 2_556 76.87(4) ?
O4 Cd1 O6 . . 102.15(5) ?
O4 Cd1 N3 . . 98.43(5) ?
O4 Cd1 C1 . . 135.79(5) ?
O4 Cd1 C1 2_556 . 85.18(4) ?
O6 Cd1 O1 . . 113.98(5) ?
O6 Cd1 O2 . . 89.36(5) ?
O6 Cd1 O3 . . 73.12(4) ?
O6 Cd1 O4 . 2_556 163.97(4) ?
O6 Cd1 N3 . . 84.01(5) ?
O6 Cd1 C1 . . 105.44(5) ?
N3 Cd1 O1 . . 142.57(5) ?
N3 Cd1 O2 . . 93.88(5) ?
N3 Cd1 O3 . . 137.02(4) ?
N3 Cd1 O4 . 2_556 80.34(4) ?
N3 Cd1 C1 . . 118.10(5) ?
C1 O1 Cd1 . . 91.41(10) ?
C1 O2 Cd1 . . 91.67(10) ?
C10 O3 Cd1 . . 85.54(10) ?
Cd1 O4 Cd1 . 2_556 103.13(4) ?
C10 O4 Cd1 . . 97.69(10) ?
C10 O4 Cd1 . 2_556 140.80(10) ?
Cd1 O6 H61 . . 124(2) ?
Cd1 O6 H62 . . 116.2(19) ?
H61 O6 H62 . . 104(3) ?
C5 N1 C9 . . 120.90(18) ?
C5 N1 C8 . . 122.36(19) ?
C9 N1 C8 . . 115.94(18) ?
C14 N2 C17 . . 117.8(2) ?
C14 N2 C18 . . 117.6(2) ?
C17 N2 C18 . . 115.8(2) ?
C19 N3 Cd1 . . 122.92(10) ?
C23 N3 Cd1 . . 119.01(11) ?
C23 N3 C19 . . 118.04(14) ?
C24 N4 H4A . . 120.0 ?
C24 N4 H4B . . 120.0 ?
H4A N4 H4B . . 120.0 ?
O1 C1 Cd1 . . 60.69(9) ?
O1 C1 O2 . . 119.93(15) ?
O1 C1 C2 . . 120.45(15) ?
O2 C1 Cd1 . . 60.04(9) ?
O2 C1 C2 . . 119.48(15) ?
C2 C1 Cd1 . . 167.27(11) ?
C3 C2 C1 . . 121.73(16) ?
C3 C2 C7 . . 116.93(17) ?
C7 C2 C1 . . 120.76(16) ?
C2 C3 H3 . . 119.1 ?
C4 C3 C2 . . 121.74(18) ?
C4 C3 H3 . . 119.1 ?
C3 C4 C5 . . 121.17(18) ?
C3 C4 H4 . . 119.4 ?
C5 C4 H4 . . 119.4 ?
N1 C5 C4 . . 123.52(18) ?
N1 C5 C6 . . 119.59(18) ?
C6 C5 C4 . . 116.89(18) ?
C5 C6 H6 . . 119.3 ?
C7 C6 C5 . . 121.4(2) ?
C7 C6 H6 . . 119.3 ?
C2 C7 H7 . . 119.1 ?
C6 C7 C2 . . 121.85(19) ?
C6 C7 H7 . . 119.1 ?
N1 C8 H8A . . 109.5 ?
N1 C8 H8B . . 109.5 ?
N1 C8 H8C . . 109.5 ?
H8A C8 H8B . . 109.5 ?
H8A C8 H8C . . 109.5 ?
H8B C8 H8C . . 109.5 ?
N1 C9 H9A . . 109.5 ?
N1 C9 H9B . . 109.5 ?
N1 C9 H9C . . 109.5 ?
H9A C9 H9B . . 109.5 ?
H9A C9 H9C . . 109.5 ?
H9B C9 H9C . . 109.5 ?
O3 C10 O4 . . 120.68(15) ?
O3 C10 C11 . . 120.28(15) ?
O4 C10 C11 . . 118.91(15) ?
C12 C11 C10 . . 121.50(16) ?
C12 C11 C16 . . 117.17(17) ?
C16 C11 C10 . . 120.97(16) ?
C11 C12 H12 . . 119.0 ?
C13 C12 C11 . . 121.9(2) ?
C13 C12 H12 . . 119.0 ?
C12 C13 C14 . . 121.0(2) ?
C12 C13 H13 . . 119.5 ?
C14 C13 H13 . . 119.5 ?
N2 C14 C13 . . 121.5(2) ?
N2 C14 C15 . . 121.4(2) ?
C13 C14 C15 . . 117.13(18) ?
C14 C15 H15 . . 119.4 ?
C16 C15 C14 . . 121.2(2) ?
C16 C15 H15 . . 119.4 ?
C11 C16 H16 . . 119.3 ?
C15 C16 C11 . . 121.40(19) ?
C15 C16 H16 . . 119.3 ?
N2 C17 H17A . . 109.5 ?
N2 C17 H17B . . 109.5 ?
N2 C17 H17C . . 109.5 ?
H17A C17 H17B . . 109.5 ?
H17A C17 H17C . . 109.5 ?
H17B C17 H17C . . 109.5 ?
N2 C18 H18A . . 109.5 ?
N2 C18 H18B . . 109.5 ?
N2 C18 H18C . . 109.5 ?
H18A C18 H18B . . 109.5 ?
H18A C18 H18C . . 109.5 ?
H18B C18 H18C . . 109.5 ?
N3 C19 C20 . . 122.96(14) ?
N3 C19 H19 . . 118.5 ?
C20 C19 H19 . . 118.5 ?
C19 C20 C21 . . 118.29(15) ?
C19 C20 C24 . . 123.42(14) ?
C21 C20 C24 . . 118.20(14) ?
C20 C21 H21 . . 120.5 ?
C22 C21 C20 . . 119.03(15) ?
C22 C21 H21 . . 120.5 ?
C21 C22 C23 . . 118.92(15) ?
C21 C22 H22 . . 120.5 ?
C23 C22 H22 . . 120.5 ?
N3 C23 C22 . . 122.66(15) ?
N3 C23 H23 . . 118.7 ?
C22 C23 H23 . . 118.7 ?
O5 C24 N4 . . 122.03(16) ?
O5 C24 C20 . . 118.99(15) ?
N4 C24 C20 . . 118.97(15) ?

loop_
_geom_bond_atom_site_label_1
_geom_bond_atom_site_label_2
_geom_bond_site_symmetry_2
_geom_bond_distance
_geom_bond_publ_flag
Cd1 O1 . 2.3511(12) yes
Cd1 O2 . 2.3362(12) yes
Cd1 O3 . 2.5705(13) yes
Cd1 O4 2_556 2.5762(12) yes
Cd1 O6 . 2.3170(12) yes
Cd1 N3 . 2.3339(14) yes
Cd1 C1 . 2.6955(17) ?
O1 C1 . 1.262(2) ?
O2 C1 . 1.278(2) ?
O3 C10 . 1.253(2) ?
O4 Cd1 . 2.2849(12) ?
O4 Cd1 2_556 2.5762(12) ?
O4 C10 . 1.291(2) ?
O5 C24 . 1.228(2) ?
O6 H61 . 0.78(3) ?
O6 H62 . 0.81(3) ?
N1 C5 . 1.371(2) ?
N1 C8 . 1.452(3) ?
N1 C9 . 1.437(3) ?
N3 C19 . 1.344(2) ?
N3 C23 . 1.344(2) ?
N4 C24 . 1.319(2) ?
N4 H4A . 0.8600 ?
N4 H4B . 0.8600 ?
C1 C2 . 1.479(2) ?
C2 C3 . 1.386(2) ?
C2 C7 . 1.391(3) ?
C3 C4 . 1.384(3) ?
C3 H3 . 0.9300 ?
C4 H4 . 0.9300 ?
C5 C4 . 1.399(3) ?
C5 C6 . 1.394(3) ?
C6 C7 . 1.376(3) ?
C6 H6 . 0.9300 ?
C7 H7 . 0.9300 ?
C8 H8A . 0.9600 ?
C8 H8B . 0.9600 ?
C8 H8C . 0.9600 ?
C9 H9A . 0.9600 ?
C9 H9B . 0.9600 ?
C9 H9C . 0.9600 ?
C11 C10 . 1.485(2) ?
C11 C12 . 1.385(3) ?
C11 C16 . 1.398(2) ?
C12 C13 . 1.381(3) ?
C12 H12 . 0.9300 ?
C13 C14 . 1.400(3) ?
C13 H13 . 0.9300 ?
C14 N2 . 1.388(3) ?
C15 C14 . 1.400(3) ?
C15 H15 . 0.9300 ?
C16 C15 . 1.381(3) ?
C16 H16 . 0.9300 ?
C17 N2 . 1.455(4) ?
C17 H17A . 0.9600 ?
C17 H17B . 0.9600 ?
C17 H17C . 0.9600 ?
C18 N2 . 1.460(4) ?
C18 H18A . 0.9600 ?
C18 H18B . 0.9600 ?
C18 H18C . 0.9600 ?
C19 C20 . 1.392(2) ?
C19 H19 . 0.9300 ?
C20 C21 . 1.392(2) ?
C20 C24 . 1.504(2) ?
C21 C22 . 1.387(2) ?
C21 H21 . 0.9300 ?
C22 H22 . 0.9300 ?
C23 C22 . 1.388(2) ?
C23 H23 . 0.9300 ?

loop_
_geom_hbond_atom_site_label_D
_geom_hbond_atom_site_label_H
_geom_hbond_atom_site_label_A
_geom_hbond_site_symmetry_A
_geom_hbond_distance_DH
_geom_hbond_distance_HA
_geom_hbond_distance_DA
_geom_hbond_angle_DHA
_geom_hbond_publ_flag
N4 H4A O3 1_545 0.86 2.07 2.893(2) 160 yes
N4 H4B O1 2_556 0.86 2.24 2.993(2) 147 yes
O6 H61 O2 2_656 0.79(3) 1.97(3) 2.749(2) 176(2) yes
O6 H62 O5 1_565 0.82(3) 1.91(3) 2.703(2) 163(3) yes
C19 H19 O1 2_556 0.93 2.44 3.302(2) 155 yes
C23 H23 O2 2_656 0.93 2.57 3.372(2) 144 yes
C9 H9A Cg3 1_556 0.96 2.61 3.434(2) 144 yes
C17 H17B Cg2 2_565 0.96 2.98 3.887(3) 159 yes

loop_
_geom_torsion_atom_site_label_1
_geom_torsion_atom_site_label_2
_geom_torsion_atom_site_label_3
_geom_torsion_atom_site_label_4
_geom_torsion_site_symmetry_1
_geom_torsion_site_symmetry_2
_geom_torsion_site_symmetry_3
_geom_torsion_site_symmetry_4
_geom_torsion
_geom_torsion_publ_flag
O2 Cd1 O1 C1 . . . . -5.81(9) ?
O3 Cd1 O1 C1 . . . . -144.01(10) ?
O4 Cd1 O1 C1 . . . . 169.50(9) ?
O4 Cd1 O1 C1 2_556 . . . 96.68(10) ?
O6 Cd1 O1 C1 . . . . -77.44(10) ?
N3 Cd1 O1 C1 . . . . 35.73(13) ?
O1 Cd1 O2 C1 . . . . 5.74(9) ?
O3 Cd1 O2 C1 . . . . 55.83(11) ?
O4 Cd1 O2 C1 . . . . -10.5(2) ?
O4 Cd1 O2 C1 2_556 . . . -69.80(10) ?
O6 Cd1 O2 C1 . . . . 125.61(10) ?
N3 Cd1 O2 C1 . . . . -150.44(10) ?
O1 Cd1 O3 C10 . . . . -130.16(10) ?
O2 Cd1 O3 C10 . . . . -170.30(9) ?
O4 Cd1 O3 C10 . . . . -8.64(9) ?
O4 Cd1 O3 C10 2_556 . . . -55.38(10) ?
O6 Cd1 O3 C10 . . . . 111.01(10) ?
N3 Cd1 O3 C10 . . . . 50.07(11) ?
C1 Cd1 O3 C10 . . . . -146.56(9) ?
O1 Cd1 N3 C19 . . . . 104.17(13) ?
O1 Cd1 N3 C23 . . . . -77.81(14) ?
O2 Cd1 N3 C19 . . . . 137.60(13) ?
O2 Cd1 N3 C23 . . . . -44.39(13) ?
O3 Cd1 N3 C19 . . . . -76.20(14) ?
O3 Cd1 N3 C23 . . . . 101.82(13) ?
O4 Cd1 N3 C19 . . . . -32.01(13) ?
O4 Cd1 N3 C19 2_556 . . . 43.03(12) ?
O4 Cd1 N3 C23 . . . . 146.00(12) ?
O4 Cd1 N3 C23 2_556 . . . -138.96(13) ?
O6 Cd1 N3 C19 . . . . -133.45(13) ?
O6 Cd1 N3 C23 . . . . 44.56(12) ?
C1 Cd1 N3 C19 . . . . 122.22(12) ?
C1 Cd1 N3 C23 . . . . -59.76(13) ?
O1 Cd1 C1 O2 . . . . -169.81(16) ?
O1 Cd1 C1 C2 . . . . 98.7(5) ?
O2 Cd1 C1 O1 . . . . 169.81(16) ?
O2 Cd1 C1 C2 . . . . -91.5(5) ?
O3 Cd1 C1 O1 . . . . 36.50(10) ?
O3 Cd1 C1 O2 . . . . -133.31(10) ?
O3 Cd1 C1 C2 . . . . 135.2(5) ?
O4 Cd1 C1 O1 . . . . -14.35(13) ?
O4 Cd1 C1 O1 2_556 . . . -79.92(9) ?
O4 Cd1 C1 O2 . . . . 175.84(9) ?
O4 Cd1 C1 O2 2_556 . . . 110.28(10) ?
O4 Cd1 C1 C2 . . . . 84.4(5) ?
O4 Cd1 C1 C2 2_556 . . . 18.8(5) ?
O6 Cd1 C1 O1 . . . . 112.31(10) ?
O6 Cd1 C1 O2 . . . . -57.50(10) ?
O6 Cd1 C1 C2 . . . . -149.0(5) ?
N3 Cd1 C1 O1 . . . . -156.28(9) ?
N3 Cd1 C1 O2 . . . . 33.92(11) ?
N3 Cd1 C1 C2 . . . . -57.5(5) ?
Cd1 O1 C1 O2 . . . . 10.19(16) ?
Cd1 O1 C1 C2 . . . . -165.37(13) ?
Cd1 O2 C1 O1 . . . . -10.26(16) ?
Cd1 O2 C1 C2 . . . . 165.34(13) ?
Cd1 O3 C10 O4 . . . . 14.44(14) ?
Cd1 O3 C10 C11 . . . . -161.46(14) ?
Cd1 O4 Cd1 O1 2_556 . . . -75.71(5) ?
Cd1 O4 Cd1 O2 2_556 . . . -61.56(17) ?
Cd1 O4 Cd1 O3 2_556 . . . -138.13(6) ?
Cd1 O4 Cd1 O4 2_556 . . 2_556 0.0 ?
Cd1 O4 Cd1 O6 2_556 . . . 163.60(4) ?
Cd1 O4 Cd1 N3 2_556 . . . 77.95(5) ?
Cd1 O4 Cd1 C1 2_556 . . . -68.68(7) ?
C10 O4 Cd1 O1 . . . . 70.86(10) ?
C10 O4 Cd1 O2 . . . . 85.00(18) ?
C10 O4 Cd1 O3 . . . . 8.44(9) ?
C10 O4 Cd1 O4 . . . 2_556 146.56(11) ?
C10 O4 Cd1 O6 . . . . -49.84(10) ?
C10 O4 Cd1 N3 . . . . -135.48(10) ?
C10 O4 Cd1 C1 . . . . 77.88(11) ?
Cd1 O4 C10 O3 . . . . -16.40(16) ?
Cd1 O4 C10 O3 2_556 . . . 105.49(18) ?
Cd1 O4 C10 C11 . . . . 159.57(12) ?
Cd1 O4 C10 C11 2_556 . . . -78.5(2) ?
C8 N1 C5 C4 . . . . 7.3(4) ?
C8 N1 C5 C6 . . . . -173.6(3) ?
C9 N1 C5 C4 . . . . 176.6(2) ?
C9 N1 C5 C6 . . . . -4.3(3) ?
Cd1 N3 C19 C20 . . . . 178.53(12) ?
C23 N3 C19 C20 . . . . 0.5(2) ?
Cd1 N3 C23 C22 . . . . -175.85(13) ?
C19 N3 C23 C22 . . . . 2.3(2) ?
Cd1 C1 C2 C3 . . . . -93.7(6) ?
Cd1 C1 C2 C7 . . . . 77.3(6) ?
O1 C1 C2 C3 . . . . -2.3(3) ?
O1 C1 C2 C7 . . . . 168.71(19) ?
O2 C1 C2 C3 . . . . -177.86(17) ?
O2 C1 C2 C7 . . . . -6.9(3) ?
C1 C2 C3 C4 . . . . 172.1(2) ?
C7 C2 C3 C4 . . . . 0.8(3) ?
C1 C2 C7 C6 . . . . -172.4(2) ?
C3 C2 C7 C6 . . . . -1.0(4) ?
C2 C3 C4 C5 . . . . -0.1(4) ?
N1 C5 C4 C3 . . . . 178.6(2) ?
C6 C5 C4 C3 . . . . -0.5(4) ?
N1 C5 C6 C7 . . . . -178.8(3) ?
C4 C5 C6 C7 . . . . 0.4(4) ?
C5 C6 C7 C2 . . . . 0.4(4) ?
C12 C11 C10 O3 . . . . 178.21(17) ?
C12 C11 C10 O4 . . . . 2.2(2) ?
C16 C11 C10 O3 . . . . 5.3(2) ?
C16 C11 C10 O4 . . . . -170.72(15) ?
C10 C11 C12 C13 . . . . -169.52(19) ?
C16 C11 C12 C13 . . . . 3.7(3) ?
C10 C11 C16 C15 . . . . 170.03(16) ?
C12 C11 C16 C15 . . . . -3.2(3) ?
C11 C12 C13 C14 . . . . 0.0(3) ?
C12 C13 C14 N2 . . . . 175.8(2) ?
C12 C13 C14 C15 . . . . -4.1(3) ?
C13 C14 N2 C17 . . . . -162.1(2) ?
C13 C14 N2 C18 . . . . -15.8(3) ?
C15 C14 N2 C17 . . . . 17.8(3) ?
C15 C14 N2 C18 . . . . 164.1(2) ?
C16 C15 C14 N2 . . . . -175.34(19) ?
C16 C15 C14 C13 . . . . 4.6(3) ?
C11 C16 C15 C14 . . . . -1.0(3) ?
N3 C19 C20 C21 . . . . -2.8(2) ?
N3 C19 C20 C24 . . . . 173.63(15) ?
C19 C20 C21 C22 . . . . 2.3(2) ?
C24 C20 C21 C22 . . . . -174.27(16) ?
C19 C20 C24 O5 . . . . -178.59(17) ?
C19 C20 C24 N4 . . . . 0.0(3) ?
C21 C20 C24 O5 . . . . -2.2(3) ?
C21 C20 C24 N4 . . . . 176.46(18) ?
C20 C21 C22 C23 . . . . 0.2(3) ?
N3 C23 C22 C21 . . . . -2.6(3) ?
